data_7133213
loop_
_publ_author_name
'Hu, Lei'
'Chakraborty, Sayandip'
'Tumanov, Nikolay'
'Wouters, Johan'
'Robiette, Rapha&#xeb;l'
'Berionni, Guillaume'

_publ_section_title
;
 Regulating iminophosphorane P&#xe001;N bond reactivity through geometric
 constraints with cage-shaped triarylphosphines.
;
_journal_issue 55
_journal_name_full 'Chemical communications (Cambridge, England)'
_journal_page_first 7073
_journal_page_last 7076
_journal_paper_doi 10.1039/d4cc01868k
_journal_volume 60
_journal_year 2024
_chemical_formula_moiety 'C19 H13 P Se'
_chemical_formula_sum 'C19 H13 P Se'
_chemical_formula_weight 351.22
_chemical_name_common '9-phosphatriptycene selenide'
_chemical_name_systematic '9-phosphatriptycene selenide'
_space_group_crystal_system monoclinic
_space_group_IT_number 15
_space_group_name_Hall '-C 2yc'
_space_group_name_H-M_alt 'C 1 2/c 1'
_atom_sites_solution_hydrogens difmap
_atom_sites_solution_primary dual
_atom_sites_solution_secondary dual
_audit_creation_method SHELXL-2019/3
_audit_update_record
;
2024-04-10 deposited with the CCDC.	2024-04-28 downloaded from the CCDC.
;
_cell_angle_alpha 90
_cell_angle_beta 90.7890(10)
_cell_angle_gamma 90
_cell_formula_units_Z 8
_cell_length_a 14.0369(5)
_cell_length_b 13.6803(5)
_cell_length_c 15.7202(5)
_cell_measurement_reflns_used 9936
_cell_measurement_temperature 100(2)
_cell_measurement_theta_max 27.8578
_cell_measurement_theta_min 2.6096
_cell_volume 3018.45(18)
_computing_cell_refinement 'SAINT V8.40B (Bruker AXS LLC, 2019)'
_computing_data_collection 'Bruker Instrument Service vV6.2.16'
_computing_data_reduction 'SAINT V8.40B (Bruker AXS LLC, 2019)'
_computing_molecular_graphics 'Mercury 4.0 (Macrae et al, 2020)'
_computing_publication_material 'enCIFer (Allen et al, 2004)'
_computing_structure_refinement 'SHELXL-2019/4 (Sheldrick, 2019)'
_computing_structure_solution 'SHELXT 2018/2 (Sheldrick, 2018)'
_diffrn_ambient_temperature 100(2)
_diffrn_detector_area_resol_mean 7.39
_diffrn_measured_fraction_theta_full 0.995
_diffrn_measured_fraction_theta_max 0.995
_diffrn_measurement_device_type 'Bruker D8 Venture'
_diffrn_measurement_method '\f and \w-scans'
_diffrn_radiation_monochromator 'multilayer mirror'
_diffrn_radiation_type AgK\a
_diffrn_radiation_wavelength 0.56086
_diffrn_reflns_av_R_equivalents 0.0555
_diffrn_reflns_av_unetI/netI 0.0429
_diffrn_reflns_Laue_measured_fraction_full 0.995
_diffrn_reflns_Laue_measured_fraction_max 0.995
_diffrn_reflns_limit_h_max 16
_diffrn_reflns_limit_h_min -16
_diffrn_reflns_limit_k_max 16
_diffrn_reflns_limit_k_min -16
_diffrn_reflns_limit_l_max 18
_diffrn_reflns_limit_l_min -18
_diffrn_reflns_number 17865
_diffrn_reflns_point_group_measured_fraction_full 0.995
_diffrn_reflns_point_group_measured_fraction_max 0.995
_diffrn_reflns_theta_full 19.502
_diffrn_reflns_theta_max 19.502
_diffrn_reflns_theta_min 1.925
_exptl_absorpt_coefficient_mu 1.372
_exptl_absorpt_correction_T_max 0.85
_exptl_absorpt_correction_T_min 0.61
_exptl_absorpt_correction_type numerical
_exptl_absorpt_process_details
;
Krause, L., Herbst-Irmer, R., Sheldrick, G. M., Stalke, D. (2015).
"Comparison of silver and molybdenum microfocus X-ray sources for
single-crystal structure determination"
J. Appl. Cryst. 48, 3-10.
doi:10.1107/S1600576714022985
;
_exptl_crystal_colour yellow
_exptl_crystal_density_diffrn 1.546
_exptl_crystal_description block
_exptl_crystal_F_000 1408
_exptl_crystal_size_max 0.290
_exptl_crystal_size_mid 0.270
_exptl_crystal_size_min 0.120
_refine_diff_density_max 0.595
_refine_diff_density_min -0.344
_refine_diff_density_rms 0.082
_refine_ls_extinction_method none
_refine_ls_goodness_of_fit_ref 1.080
_refine_ls_hydrogen_treatment constr
_refine_ls_matrix_type full
_refine_ls_number_parameters 190
_refine_ls_number_reflns 2661
_refine_ls_number_restraints 0
_refine_ls_restrained_S_all 1.080
_refine_ls_R_factor_all 0.0297
_refine_ls_R_factor_gt 0.0285
_refine_ls_shift/su_max 0.002
_refine_ls_shift/su_mean 0.000
_refine_ls_structure_factor_coef Fsqd
_refine_ls_weighting_details 'w=1/[\s^2^(Fo^2^)+(0.0334P)^2^+4.1458P] where P=(Fo^2^+2Fc^2^)/3'
_refine_ls_weighting_scheme calc
_refine_ls_wR_factor_gt 0.0768
_refine_ls_wR_factor_ref 0.0782
_reflns_Friedel_coverage 0.000
_reflns_number_gt 2503
_reflns_number_total 2661
_reflns_threshold_expression 'I > 2\s(I)'
_cod_data_source_file d4cc01868k2.cif
_cod_data_source_block nt1366_SMC88_100K
_cod_depositor_comments 'Adding full bibliography for 7133202--7133219.cif.'
_cod_original_sg_symbol_H-M 'C 2/c'
_cod_database_code 7133213
_shelx_shelxl_version_number 2019/3
_shelx_space_group_comment
;
The symmetry employed for this shelxl refinement is uniquely defined
by the following loop, which should always be used as a source of
symmetry information in preference to the above space-group names.
They are only intended as comments.
;
_shelx_estimated_absorpt_t_min 0.692
_shelx_estimated_absorpt_t_max 0.853

loop_
_space_group_symop_operation_xyz
'x, y, z'
'-x, y, -z+1/2'
'x+1/2, y+1/2, z'
'-x+1/2, y+1/2, -z+1/2'
'-x, -y, -z'
'x, -y, z-1/2'
'-x+1/2, -y+1/2, -z'
'x+1/2, -y+1/2, z-1/2'

loop_
_atom_site_label
_atom_site_type_symbol
_atom_site_fract_x
_atom_site_fract_y
_atom_site_fract_z
_atom_site_U_iso_or_equiv
_atom_site_adp_type
_atom_site_occupancy
_atom_site_site_symmetry_order
_atom_site_calc_flag
_atom_site_refinement_flags_posn
_atom_site_refinement_flags_adp
_atom_site_refinement_flags_occupancy
_atom_site_disorder_assembly
_atom_site_disorder_group
Se1 Se 0.60537(2) 0.25223(2) 0.12410(2) 0.01904(11) Uani 1 1 d . . . . .
P1 P 0.66636(3) 0.37696(3) 0.17912(3) 0.01346(13) Uani 1 1 d . . . . .
C1 C 0.68336(13) 0.38214(13) 0.29345(12) 0.0154(4) Uani 1 1 d . . . . .
C2 C 0.65722(13) 0.31073(14) 0.35052(12) 0.0185(4) Uani 1 1 d . . . . .
H2 H 0.627698 0.252185 0.331141 0.022 Uiso 1 1 calc R U . . .
C3 C 0.67477(14) 0.32572(15) 0.43708(13) 0.0228(4) Uani 1 1 d . . . . .
H3 H 0.656798 0.277430 0.477210 0.027 Uiso 1 1 calc R U . . .
C4 C 0.71858(14) 0.41136(16) 0.46452(12) 0.0237(4) Uani 1 1 d . . . . .
H4 H 0.731146 0.420820 0.523483 0.028 Uiso 1 1 calc R U . . .
C5 C 0.74426(14) 0.48337(15) 0.40686(12) 0.0207(4) Uani 1 1 d . . . . .
H5 H 0.773860 0.541779 0.426448 0.025 Uiso 1 1 calc R U . . .
C6 C 0.72658(13) 0.46978(14) 0.32067(12) 0.0167(4) Uani 1 1 d . . . . .
C7 C 0.75153(13) 0.54385(13) 0.25232(12) 0.0167(4) Uani 1 1 d . . . . .
H7 H 0.781485 0.603288 0.278300 0.020 Uiso 1 1 calc R U . . .
C8 C 0.81917(13) 0.49555(14) 0.19006(12) 0.0160(4) Uani 1 1 d . . . . .
C9 C 0.90927(14) 0.53087(14) 0.17185(12) 0.0200(4) Uani 1 1 d . . . . .
H9 H 0.932724 0.587793 0.199695 0.024 Uiso 1 1 calc R U . . .
C10 C 0.96516(14) 0.48266(15) 0.11269(13) 0.0226(4) Uani 1 1 d . . . . .
H10 H 1.027066 0.506595 0.100668 0.027 Uiso 1 1 calc R U . . .
C11 C 0.93136(14) 0.40001(15) 0.07111(13) 0.0213(4) Uani 1 1 d . . . . .
H11 H 0.969852 0.368269 0.030258 0.026 Uiso 1 1 calc R U . . .
C12 C 0.84124(14) 0.36324(14) 0.08891(12) 0.0181(4) Uani 1 1 d . . . . .
H12 H 0.818022 0.306372 0.060816 0.022 Uiso 1 1 calc R U . . .
C13 C 0.78615(13) 0.41105(14) 0.14826(12) 0.0157(4) Uani 1 1 d . . . . .
C14 C 0.61030(13) 0.49469(13) 0.16324(11) 0.0152(4) Uani 1 1 d . . . . .
C15 C 0.52781(14) 0.51206(15) 0.11572(12) 0.0191(4) Uani 1 1 d . . . . .
H15 H 0.494179 0.459674 0.089369 0.023 Uiso 1 1 calc R U . . .
C16 C 0.49547(14) 0.60797(16) 0.10754(13) 0.0234(4) Uani 1 1 d . . . . .
H16 H 0.439409 0.621452 0.075095 0.028 Uiso 1 1 calc R U . . .
C17 C 0.54473(15) 0.68348(15) 0.14650(13) 0.0249(5) Uani 1 1 d . . . . .
H17 H 0.521817 0.748515 0.140677 0.030 Uiso 1 1 calc R U . . .
C19 C 0.66075(13) 0.57103(14) 0.20278(12) 0.0160(4) Uani 1 1 d . . . . .
C18 C 0.62754(14) 0.66598(14) 0.19426(12) 0.0209(4) Uani 1 1 d . . . . .
H18 H 0.660787 0.718592 0.220651 0.025 Uiso 1 1 calc R U . . .

loop_
_atom_site_aniso_label
_atom_site_aniso_U_11
_atom_site_aniso_U_22
_atom_site_aniso_U_33
_atom_site_aniso_U_23
_atom_site_aniso_U_13
_atom_site_aniso_U_12
Se1 0.02293(17) 0.01591(16) 0.01820(16) -0.00351(6) -0.00279(10) -0.00212(6)
P1 0.0154(2) 0.0137(2) 0.0113(2) -0.00051(17) -0.00076(18) 0.00050(17)
C1 0.0154(9) 0.0188(9) 0.0121(9) -0.0013(7) -0.0006(7) 0.0046(7)
C2 0.0178(9) 0.0187(9) 0.0192(10) 0.0018(7) 0.0027(7) 0.0056(7)
C3 0.0232(10) 0.0283(11) 0.0169(10) 0.0065(8) 0.0034(8) 0.0096(8)
C4 0.0225(10) 0.0349(12) 0.0136(9) -0.0017(8) -0.0010(8) 0.0097(9)
C5 0.0181(9) 0.0273(11) 0.0166(10) -0.0063(8) -0.0022(7) 0.0038(8)
C6 0.0150(9) 0.0202(10) 0.0150(9) -0.0022(7) -0.0008(7) 0.0040(7)
C7 0.0174(9) 0.0152(9) 0.0175(9) -0.0023(7) -0.0023(7) -0.0014(7)
C8 0.0177(9) 0.0175(9) 0.0127(9) 0.0038(7) -0.0029(7) 0.0023(7)
C9 0.0191(9) 0.0209(10) 0.0198(10) 0.0042(8) -0.0034(8) 0.0009(8)
C10 0.0160(9) 0.0286(11) 0.0232(10) 0.0105(8) -0.0009(8) 0.0013(8)
C11 0.0200(10) 0.0270(11) 0.0170(10) 0.0065(8) 0.0041(8) 0.0096(8)
C12 0.0218(9) 0.0201(10) 0.0124(9) 0.0023(7) -0.0025(7) 0.0048(8)
C13 0.0161(9) 0.0185(9) 0.0124(9) 0.0038(7) -0.0019(7) 0.0026(7)
C14 0.0164(9) 0.0167(9) 0.0125(9) 0.0031(7) 0.0030(7) 0.0021(7)
C15 0.0160(9) 0.0260(10) 0.0153(9) 0.0041(8) 0.0012(7) -0.0014(8)
C16 0.0187(9) 0.0309(11) 0.0207(10) 0.0103(8) 0.0014(8) 0.0067(8)
C17 0.0263(10) 0.0211(10) 0.0273(11) 0.0085(8) 0.0070(9) 0.0078(8)
C19 0.0175(9) 0.0173(9) 0.0133(9) 0.0001(7) 0.0038(7) 0.0010(7)
C18 0.0254(10) 0.0158(10) 0.0216(10) 0.0015(8) 0.0064(8) 0.0014(8)

loop_
_atom_type_symbol
_atom_type_description
_atom_type_scat_dispersion_real
_atom_type_scat_dispersion_imag
_atom_type_scat_source
C C 0.0015 0.0009 'International Tables Vol C Tables 4.2.6.8 and 6.1.1.4'
H H 0.0000 0.0000 'International Tables Vol C Tables 4.2.6.8 and 6.1.1.4'
P P 0.0667 0.0580 'International Tables Vol C Tables 4.2.6.8 and 6.1.1.4'
Se Se 0.2367 1.4831 'International Tables Vol C Tables 4.2.6.8 and 6.1.1.4'

loop_
_geom_angle_atom_site_label_1
_geom_angle_atom_site_label_2
_geom_angle_atom_site_label_3
_geom_angle
_geom_angle_site_symmetry_1
_geom_angle_site_symmetry_3
_geom_angle_publ_flag
C14 P1 C1 98.81(8) . . ?
C14 P1 C13 97.88(9) . . ?
C1 P1 C13 98.34(8) . . ?
C14 P1 Se1 119.66(6) . . ?
C1 P1 Se1 119.34(6) . . ?
C13 P1 Se1 118.30(6) . . ?
C2 C1 C6 121.53(17) . . ?
C2 C1 P1 125.80(15) . . ?
C6 C1 P1 112.66(14) . . ?
C1 C2 C3 119.04(19) . . ?
C4 C3 C2 119.91(19) . . ?
C3 C4 C5 120.86(18) . . ?
C6 C5 C4 119.86(19) . . ?
C5 C6 C1 118.80(18) . . ?
C5 C6 C7 124.13(18) . . ?
C1 C6 C7 117.07(16) . . ?
C6 C7 C8 108.44(15) . . ?
C6 C7 C19 108.85(15) . . ?
C8 C7 C19 107.48(15) . . ?
C9 C8 C13 119.06(18) . . ?
C9 C8 C7 124.01(17) . . ?
C13 C8 C7 116.92(16) . . ?
C8 C9 C10 119.80(19) . . ?
C11 C10 C9 120.61(18) . . ?
C10 C11 C12 120.37(18) . . ?
C13 C12 C11 118.81(19) . . ?
C12 C13 C8 121.34(18) . . ?
C12 C13 P1 125.89(15) . . ?
C8 C13 P1 112.75(14) . . ?
C15 C14 C19 121.52(17) . . ?
C15 C14 P1 125.75(15) . . ?
C19 C14 P1 112.71(14) . . ?
C14 C15 C16 118.58(19) . . ?
C17 C16 C15 120.18(18) . . ?
C16 C17 C18 121.21(19) . . ?
C18 C19 C14 119.22(18) . . ?
C18 C19 C7 123.61(17) . . ?
C14 C19 C7 117.17(16) . . ?
C19 C18 C17 119.29(19) . . ?

loop_
_geom_bond_atom_site_label_1
_geom_bond_atom_site_label_2
_geom_bond_distance
_geom_bond_site_symmetry_2
_geom_bond_publ_flag
Se1 P1 2.0910(5) . ?
P1 C14 1.8083(19) . ?
P1 C1 1.8113(19) . ?
P1 C13 1.8174(19) . ?
C1 C2 1.379(3) . ?
C1 C6 1.408(3) . ?
C2 C3 1.395(3) . ?
C3 C4 1.389(3) . ?
C4 C5 1.390(3) . ?
C5 C6 1.387(3) . ?
C6 C7 1.521(3) . ?
C7 C8 1.524(3) . ?
C7 C19 1.530(3) . ?
C8 C9 1.387(3) . ?
C8 C13 1.405(3) . ?
C9 C10 1.391(3) . ?
C10 C11 1.387(3) . ?
C11 C12 1.393(3) . ?
C12 C13 1.384(3) . ?
C14 C15 1.390(3) . ?
C14 C19 1.402(3) . ?
C15 C16 1.394(3) . ?
C16 C17 1.382(3) . ?
C17 C18 1.396(3) . ?
C19 C18 1.386(3) . ?
